data_4110008
loop_
_publ_author_name
'Constantinos J. Milios'
'Ross Inglis'
'Alina Vinslava'
'Rashmi Bagai'
'Wolfgang Wernsdorfer'
'Simon Parsons'
'Spyros P. Perlepes'
'George Christou'
'Euan K. Brechin'

_publ_contact_author_name 'Stephen A. Moggach'
_publ_section_title
;
 Toward a Magnetostructural Correlation for a Family of Mn6SMMs
;
_journal_name_full 'Journal of the American Chemical Society'
_journal_page_first 12505
_journal_page_last 12511
_journal_paper_doi 10.1021/ja0736616
_journal_volume 129
_journal_year 2007
_chemical_formula_moiety 'C88 H90 Mn6 N6 O24'
_chemical_formula_sum 'C88 H90 Mn6 N6 O24'
_chemical_formula_weight 1945.28
_space_group_IT_number 15
_symmetry_cell_setting monoclinic
_symmetry_space_group_name_Hall '-I 2ya'
_symmetry_space_group_name_H-M 'I 1 2/a 1'
_atom_sites_solution_hydrogens geom
_atom_sites_solution_primary direct
_audit_creation_date 06-11-17
_audit_creation_method CRYSTALS_ver_12.84
_cell_angle_alpha 90
_cell_angle_beta 106.722(7)
_cell_angle_gamma 90
_cell_formula_units_Z 4
_cell_length_a 21.074(10)
_cell_length_b 13.495(6)
_cell_length_c 32.383(18)
_cell_measurement_reflns_used 0
_cell_measurement_temperature 293
_cell_measurement_theta_max 0
_cell_measurement_theta_min 0
_cell_volume 8820(8)
_computing_cell_refinement 'USER DEFINED CELL REFINEMENT'
_computing_data_collection 'USER DEFINED DATA COLLECTION'
_computing_data_reduction 'USER DEFINED DATA REDUCTION'
_computing_molecular_graphics 'CAMERON (Watkin et al., 1996)'
_computing_publication_material 'CRYSTALS (Betteridge et al., 2003)'
_computing_structure_refinement 'CRYSTALS (Betteridge et al., 2003)'
_computing_structure_solution 'SHELXS 86 (Sheldrick, 1986)'
_diffrn_ambient_temperature 293
_diffrn_measured_fraction_theta_full 0.999
_diffrn_measured_fraction_theta_max 0.991
_diffrn_measurement_device_type Unknown
_diffrn_measurement_method \w/2\q
_diffrn_radiation_monochromator graphite
_diffrn_radiation_type 'Mo K\a'
_diffrn_radiation_wavelength 0.71073
_diffrn_reflns_av_R_equivalents 0.000
_diffrn_reflns_limit_h_max 22
_diffrn_reflns_limit_h_min -23
_diffrn_reflns_limit_k_max 15
_diffrn_reflns_limit_k_min 0
_diffrn_reflns_limit_l_max 35
_diffrn_reflns_limit_l_min 0
_diffrn_reflns_number 6354
_diffrn_reflns_theta_full 22.898
_diffrn_reflns_theta_max 23.365
_diffrn_reflns_theta_min 1.313
_diffrn_standards_number 0
_exptl_absorpt_coefficient_mu 0.911
_exptl_absorpt_correction_T_max 1.0000
_exptl_absorpt_correction_T_min 1.0000
_exptl_absorpt_correction_type none
_exptl_crystal_density_diffrn 1.465
_exptl_crystal_F_000 4008
_refine_diff_density_max 0.67
_refine_diff_density_min -0.71
_refine_ls_extinction_method none
_refine_ls_goodness_of_fit_ref 1.0028
_refine_ls_hydrogen_treatment noref
_refine_ls_matrix_type full
_refine_ls_number_parameters 559
_refine_ls_number_reflns 3803
_refine_ls_number_restraints 342
_refine_ls_R_factor_all 0.1188
_refine_ls_R_factor_gt 0.0815
_refine_ls_shift/su_max 0.000907
_refine_ls_structure_factor_coef F
_refine_ls_weighting_details
;
 Method= 
 SQRT(W) = 1/(Data with the key SIGMA(/FO/) in list 6) 
;
_refine_ls_weighting_scheme sigma
_refine_ls_wR_factor_all 0.0529
_refine_ls_wR_factor_gt 0.0499
_refine_ls_wR_factor_ref 0.0499
_reflns_limit_h_max 22
_reflns_limit_h_min -23
_reflns_limit_k_max 15
_reflns_limit_k_min 0
_reflns_limit_l_max 35
_reflns_limit_l_min 0
_reflns_number_gt 3803
_reflns_number_total 6354
_reflns_threshold_expression I>2.0\s(I)
_oxford_diffrn_Wilson_B_factor 0.00
_oxford_diffrn_Wilson_scale 0.00
_oxford_refine_ls_scale 0.3807(7)
_oxford_structure_analysis_title 'teb6165 in Ia'
_cod_data_source_file ja0736616si20070712_055335_04.cif
_cod_data_source_block CRYSTALS_cif
_cod_original_cell_volume 8820(7)
_cod_original_sg_symbol_H-M 'I 1 2/a 1 '
_cod_database_code 4110008

loop_
_symmetry_equiv_pos_as_xyz
x,y,z
-x,-y,-z
x+1/2,y+1/2,z+1/2
-x+1/2,-y+1/2,-z+1/2
-x+1/2,y,-z
x+1/2,-y,z
-x+1,y+1/2,-z+1/2
x+1,-y+1/2,z+1/2

loop_
_atom_site_label
_atom_site_type_symbol
_atom_site_fract_x
_atom_site_fract_y
_atom_site_fract_z
_atom_site_U_iso_or_equiv
_atom_site_occupancy
_atom_site_adp_type
_atom_site_refinement_flags_adp
Mn1 Mn 0.69213(5) 0.41751(8) 0.68751(3) 0.0252 1.0000 Uani .
Mn2 Mn 0.71766(5) 0.18283(8) 0.70790(3) 0.0232 1.0000 Uani .
Mn3 Mn 0.77910(5) 0.28889(8) 0.63851(3) 0.0273 1.0000 Uani .
C10 C 0.5846(3) 0.5333(5) 0.6949(2) 0.0279 1.0000 Uani U
C11 C 0.5489(3) 0.6182(6) 0.6762(2) 0.0340 1.0000 Uani U
C12 C 0.4805(4) 0.6199(6) 0.6715(2) 0.0416 1.0000 Uani U
C13 C 0.4495(3) 0.5463(6) 0.6859(2) 0.0403 1.0000 Uani U
C14 C 0.4861(3) 0.4637(6) 0.7067(2) 0.0391 1.0000 Uani U
C15 C 0.5540(3) 0.4529(5) 0.70982(19) 0.0272 1.0000 Uani U
C16 C 0.5892(3) 0.3645(5) 0.7297(2) 0.0298 1.0000 Uani U
C17 C 0.5601(3) 0.2965(6) 0.7556(2) 0.0340 1.0000 Uani U
C18 C 0.5175(3) 0.2166(6) 0.7251(2) 0.0422 1.0000 Uani U
C20 C 0.7114(3) -0.0168(6) 0.7298(2) 0.0344 1.0000 Uani U
C21 C 0.6762(3) -0.0804(6) 0.7497(2) 0.0368 1.0000 Uani U
C22 C 0.6665(4) -0.1782(6) 0.7361(3) 0.0505 1.0000 Uani U
C23 C 0.6849(4) -0.2142(6) 0.7012(3) 0.0462 1.0000 Uani U
C24 C 0.7187(4) -0.1527(6) 0.6813(2) 0.0447 1.0000 Uani U
C25 C 0.7323(3) -0.0542(6) 0.6947(2) 0.0325 1.0000 Uani U
C26 C 0.7697(3) 0.0071(6) 0.6716(2) 0.0292 1.0000 Uani U
C27 C 0.8119(4) -0.0386(6) 0.6476(3) 0.0484 1.0000 Uani U
C28 C 0.8754(4) -0.0793(6) 0.6780(2) 0.0522 1.0000 Uani U
C30 C 0.8459(4) 0.3501(7) 0.5786(2) 0.0419 1.0000 Uani U
C31 C 0.8835(4) 0.3164(6) 0.5519(3) 0.0452 1.0000 Uani U
C32 C 0.8897(5) 0.3736(8) 0.5173(3) 0.0661 1.0000 Uani U
C33 C 0.8588(5) 0.4630(8) 0.5085(3) 0.0650 1.0000 Uani U
C34 C 0.8250(4) 0.4972(8) 0.5358(3) 0.0670 1.0000 Uani U
C35 C 0.8180(3) 0.4443(6) 0.5708(2) 0.0389 1.0000 Uani U
C36 C 0.7840(3) 0.4902(6) 0.6005(2) 0.0379 1.0000 Uani U
C37 C 0.7685(4) 0.5968(6) 0.5984(2) 0.0456 1.0000 Uani U
C38 C 0.8283(5) 0.6566(6) 0.6240(3) 0.0633 1.0000 Uani U
C110 C 0.5871(6) 0.4587(8) 0.5958(3) 0.0964 1.0000 Uani U
C111 C 0.5170(7) 0.4546(10) 0.5757(4) 0.1391 1.0000 Uani U
C210 C 0.5847(3) 0.1424(5) 0.6310(2) 0.0298 1.0000 Uani U
C211 C 0.5302(4) 0.0648(6) 0.6226(2) 0.0394 1.0000 Uani U
C212 C 0.5400(4) -0.0212(6) 0.6449(2) 0.0361 1.0000 Uani U
C213 C 0.4901(5) -0.0929(7) 0.6378(3) 0.0555 1.0000 Uani U
C214 C 0.4304(4) -0.0774(7) 0.6072(3) 0.0529 1.0000 Uani U
C215 C 0.4201(4) 0.0128(7) 0.5844(3) 0.0538 1.0000 Uani U
C216 C 0.4685(4) 0.0832(7) 0.5922(2) 0.0449 1.0000 Uani U
C217 C 0.4438(5) 0.1856(8) 0.5293(3) 0.0688 1.0000 Uani U
C218 C 0.4645(6) 0.1207(9) 0.5047(3) 0.0853 1.0000 Uani U
C219 C 0.4562(6) 0.1347(9) 0.4618(4) 0.0922 1.0000 Uani U
C220 C 0.4228(6) 0.2170(11) 0.4409(4) 0.1028 1.0000 Uani U
C221 C 0.4049(6) 0.2870(9) 0.4646(4) 0.0952 1.0000 Uani U
C222 C 0.4126(5) 0.2731(8) 0.5077(3) 0.0804 1.0000 Uani U
C310 C 0.7124(4) 0.1745(8) 0.5510(3) 0.0667 1.0000 Uani U
C311 C 0.6692(8) 0.1071(12) 0.5364(4) 0.1344 1.0000 Uani U
N16 N 0.6439(3) 0.3441(4) 0.72282(16) 0.0246 1.0000 Uani U
N26 N 0.7689(3) 0.1038(5) 0.67570(16) 0.0354 1.0000 Uani U
N36 N 0.7677(2) 0.4353(4) 0.62927(18) 0.0311 1.0000 Uani U
O1 O 0.6504(2) 0.5324(3) 0.69789(14) 0.0317 1.0000 Uani U
O2 O 0.7250(2) 0.0737(4) 0.74485(12) 0.0279 1.0000 Uani U
O3 O 0.8433(2) 0.2917(4) 0.61005(16) 0.0428 1.0000 Uani U
O11 O 0.6083(2) 0.3899(3) 0.62945(13) 0.0343 1.0000 Uani U
O21 O 0.5886(2) 0.2003(4) 0.60191(15) 0.0382 1.0000 Uani U
O22 O 0.6256(2) 0.1353(4) 0.66802(14) 0.0349 1.0000 Uani U
O31 O 0.7011(2) 0.2392(4) 0.58459(14) 0.0338 1.0000 Uani U
O123 O 0.72767(19) 0.2961(3) 0.67618(13) 0.0253 1.0000 Uani .
O162 O 0.6794(2) 0.2667(3) 0.74411(13) 0.0272 1.0000 Uani U
O216 O 0.4523(2) 0.1770(4) 0.57199(16) 0.0483 1.0000 Uani U
O263 O 0.8093(2) 0.1587(4) 0.65735(14) 0.0381 1.0000 Uani U
O361 O 0.7433(2) 0.4873(4) 0.65762(14) 0.0339 1.0000 Uani U
H111 H 0.5700 0.6763 0.6659 0.0500 1.0000 Uiso .
H121 H 0.4535 0.6768 0.6560 0.0500 1.0000 Uiso .
H131 H 0.3996 0.5512 0.6833 0.0500 1.0000 Uiso .
H141 H 0.4639 0.4071 0.7190 0.0500 1.0000 Uiso .
H171 H 0.5645 0.3062 0.7860 0.0500 1.0000 Uiso .
H181 H 0.4984 0.1698 0.7438 0.0500 1.0000 Uiso .
H182 H 0.5479 0.1728 0.7132 0.0500 1.0000 Uiso .
H183 H 0.4820 0.2429 0.7019 0.0500 1.0000 Uiso .
H211 H 0.6582 -0.0568 0.7750 0.0500 1.0000 Uiso .
H221 H 0.6398 -0.2236 0.7495 0.0500 1.0000 Uiso .
H231 H 0.6788 -0.2879 0.6943 0.0500 1.0000 Uiso .
H241 H 0.7333 -0.1821 0.6574 0.0500 1.0000 Uiso .
H271 H 0.8251 0.0135 0.6281 0.0500 1.0000 Uiso .
H272 H 0.7894 -0.0936 0.6288 0.0500 1.0000 Uiso .
H281 H 0.9056 -0.1073 0.6619 0.0500 1.0000 Uiso .
H282 H 0.9014 -0.0216 0.6966 0.0500 1.0000 Uiso .
H283 H 0.8657 -0.1287 0.6974 0.0500 1.0000 Uiso .
H321 H 0.9172 0.3472 0.4969 0.0500 1.0000 Uiso .
H331 H 0.8632 0.5073 0.4848 0.0500 1.0000 Uiso .
H341 H 0.8036 0.5667 0.5305 0.0500 1.0000 Uiso .
H371 H 0.7316 0.6134 0.6102 0.0500 1.0000 Uiso .
H372 H 0.7573 0.6222 0.5673 0.0500 1.0000 Uiso .
H381 H 0.8167 0.7277 0.6210 0.0500 1.0000 Uiso .
H382 H 0.8395 0.6337 0.6536 0.0500 1.0000 Uiso .
H383 H 0.8651 0.6426 0.6107 0.0500 1.0000 Uiso .
H1101 H 0.5952 0.5292 0.6089 0.0500 1.0000 Uiso .
H1102 H 0.6104 0.4536 0.5735 0.0500 1.0000 Uiso .
H1111 H 0.5006 0.5050 0.5516 0.0500 1.0000 Uiso .
H1112 H 0.4899 0.4614 0.5962 0.0500 1.0000 Uiso .
H1113 H 0.5051 0.3858 0.5608 0.0500 1.0000 Uiso .
H2121 H 0.5839 -0.0298 0.6673 0.0500 1.0000 Uiso .
H2131 H 0.5010 -0.1540 0.6565 0.0500 1.0000 Uiso .
H2141 H 0.3961 -0.1289 0.6028 0.0500 1.0000 Uiso .
H2151 H 0.3765 0.0226 0.5602 0.0500 1.0000 Uiso .
H2181 H 0.4940 0.0609 0.5213 0.0500 1.0000 Uiso .
H2191 H 0.4683 0.0782 0.4431 0.0500 1.0000 Uiso .
H2201 H 0.4170 0.2227 0.4083 0.0500 1.0000 Uiso .
H2211 H 0.3798 0.3383 0.4471 0.0500 1.0000 Uiso .
H2221 H 0.4021 0.3322 0.5245 0.0500 1.0000 Uiso .
H311 H 0.9039 0.2457 0.5570 0.0500 1.0000 Uiso .
H3111 H 0.6775 0.0637 0.5118 0.0500 1.0000 Uiso .
H3112 H 0.6662 0.0577 0.5596 0.0500 1.0000 Uiso .
H3113 H 0.6215 0.1333 0.5234 0.0500 1.0000 Uiso .
H3101 H 0.7591 0.1471 0.5612 0.0500 1.0000 Uiso .
H3102 H 0.7144 0.2227 0.5250 0.0500 1.0000 Uiso .

loop_
_atom_site_aniso_label
_atom_site_aniso_U_11
_atom_site_aniso_U_22
_atom_site_aniso_U_33
_atom_site_aniso_U_23
_atom_site_aniso_U_13
_atom_site_aniso_U_12
Mn1 0.0214(6) 0.0344(7) 0.0214(6) 0.0035(5) 0.0087(4) 0.0005(5)
Mn2 0.0193(6) 0.0289(7) 0.0203(6) 0.0004(5) 0.0040(4) 0.0002(5)
Mn3 0.0190(6) 0.0408(7) 0.0223(6) 0.0005(5) 0.0065(5) 0.0014(5)
C10 0.023(4) 0.034(5) 0.027(4) -0.008(3) 0.008(3) -0.001(3)
C11 0.024(4) 0.044(5) 0.038(4) 0.001(4) 0.016(3) 0.002(4)
C12 0.029(5) 0.037(5) 0.052(5) -0.011(4) 0.000(4) 0.012(4)
C13 0.025(4) 0.034(5) 0.067(5) 0.010(4) 0.022(4) 0.003(4)
C14 0.020(4) 0.045(5) 0.048(5) -0.001(4) 0.003(3) -0.001(4)
C15 0.021(4) 0.035(5) 0.019(4) 0.001(3) -0.004(3) 0.006(3)
C16 0.018(4) 0.042(5) 0.034(4) -0.001(4) 0.015(3) -0.008(3)
C17 0.023(4) 0.052(5) 0.027(4) -0.009(4) 0.008(3) -0.015(4)
C18 0.031(4) 0.046(5) 0.048(5) -0.004(4) 0.009(4) -0.011(4)
C20 0.026(4) 0.046(5) 0.029(4) 0.018(4) 0.006(3) 0.002(4)
C21 0.032(4) 0.027(5) 0.042(5) 0.009(4) -0.004(3) 0.007(4)
C22 0.035(5) 0.038(6) 0.075(6) 0.020(5) 0.009(4) -0.005(4)
C23 0.040(5) 0.034(5) 0.063(6) -0.006(4) 0.013(4) 0.006(4)
C24 0.024(4) 0.048(6) 0.056(5) -0.002(4) 0.000(4) -0.001(4)
C25 0.015(4) 0.042(5) 0.032(4) -0.004(4) -0.006(3) 0.009(3)
C26 0.027(4) 0.035(5) 0.021(4) -0.014(3) -0.001(3) 0.004(3)
C27 0.040(5) 0.045(5) 0.062(5) -0.023(4) 0.019(4) 0.010(4)
C28 0.047(5) 0.066(6) 0.047(5) 0.012(5) 0.019(4) 0.032(5)
C30 0.022(4) 0.073(7) 0.033(5) -0.006(4) 0.010(4) -0.010(4)
C31 0.047(5) 0.054(6) 0.044(5) -0.012(4) 0.029(4) -0.008(4)
C32 0.075(7) 0.075(7) 0.061(6) -0.005(6) 0.039(5) -0.025(6)
C33 0.067(6) 0.088(8) 0.057(6) 0.024(6) 0.044(5) -0.003(6)
C34 0.050(6) 0.093(8) 0.063(6) 0.034(6) 0.024(5) 0.013(5)
C35 0.018(4) 0.068(6) 0.032(4) 0.010(4) 0.010(3) -0.007(4)
C36 0.026(4) 0.059(6) 0.034(4) 0.019(4) 0.016(4) 0.010(4)
C37 0.040(5) 0.052(6) 0.051(5) 0.008(4) 0.023(4) 0.010(4)
C38 0.095(8) 0.028(5) 0.088(7) 0.018(5) 0.059(6) 0.005(5)
C110 0.138(11) 0.084(8) 0.038(6) -0.009(5) -0.020(6) 0.038(7)
C111 0.116(11) 0.120(12) 0.133(11) -0.030(9) -0.041(9) 0.032(9)
C210 0.026(4) 0.038(5) 0.021(4) -0.007(4) 0.001(3) -0.001(4)
C211 0.044(5) 0.059(6) 0.013(4) -0.004(4) 0.004(3) -0.010(4)
C212 0.037(5) 0.037(5) 0.037(5) -0.003(4) 0.015(4) 0.008(4)
C213 0.065(6) 0.065(6) 0.049(5) -0.016(5) 0.037(5) -0.024(5)
C214 0.044(5) 0.069(7) 0.059(6) -0.018(5) 0.037(5) -0.028(5)
C215 0.040(5) 0.067(7) 0.053(6) -0.010(5) 0.013(4) -0.017(5)
C216 0.032(4) 0.065(6) 0.038(5) -0.006(5) 0.011(4) -0.011(5)
C217 0.067(6) 0.087(8) 0.049(6) -0.011(6) 0.012(5) 0.018(6)
C218 0.111(9) 0.094(9) 0.059(7) 0.016(6) 0.039(6) 0.028(7)
C219 0.129(10) 0.087(8) 0.069(7) 0.012(6) 0.041(7) 0.044(7)
C220 0.120(10) 0.114(11) 0.084(9) 0.025(8) 0.044(7) 0.018(8)
C221 0.120(9) 0.089(9) 0.067(8) 0.007(6) 0.013(7) 0.030(7)
C222 0.102(8) 0.064(7) 0.064(7) 0.001(5) 0.006(6) 0.032(6)
C310 0.042(6) 0.106(9) 0.046(6) -0.020(6) 0.003(4) -0.027(6)
C311 0.152(13) 0.169(14) 0.114(10) -0.065(10) 0.089(10) -0.047(11)
N16 0.023(3) 0.025(4) 0.025(3) 0.005(3) 0.005(3) -0.007(3)
N26 0.032(4) 0.056(5) 0.016(3) 0.002(3) 0.003(3) 0.001(3)
N36 0.016(3) 0.046(4) 0.028(3) 0.011(3) 0.001(3) 0.000(3)
O1 0.021(3) 0.033(3) 0.040(3) 0.004(2) 0.006(2) -0.005(2)
O2 0.032(3) 0.033(3) 0.016(2) -0.007(2) 0.003(2) -0.005(2)
O3 0.036(3) 0.061(4) 0.038(3) -0.004(3) 0.021(2) -0.008(3)
O11 0.034(3) 0.047(3) 0.021(3) 0.016(2) 0.005(2) 0.012(2)
O21 0.029(3) 0.055(4) 0.032(3) 0.000(3) 0.011(2) -0.006(3)
O22 0.027(3) 0.047(3) 0.029(3) 0.002(2) 0.006(2) -0.012(2)
O31 0.031(3) 0.051(3) 0.021(3) -0.002(2) 0.010(2) -0.005(2)
O123 0.024(3) 0.028(3) 0.026(3) 0.010(2) 0.010(2) 0.009(2)
O162 0.033(3) 0.027(3) 0.022(3) 0.004(2) 0.007(2) 0.003(2)
O216 0.036(3) 0.065(4) 0.042(3) 0.006(3) 0.009(3) 0.003(3)
O263 0.031(3) 0.045(3) 0.037(3) 0.004(2) 0.008(2) 0.001(2)
O361 0.025(3) 0.051(3) 0.037(3) -0.008(3) 0.026(2) -0.004(2)

loop_
_atom_type_symbol
_atom_type_scat_dispersion_real
_atom_type_scat_dispersion_imag
_atom_type_scat_Cromer_Mann_a1
_atom_type_scat_Cromer_Mann_b1
_atom_type_scat_Cromer_Mann_a2
_atom_type_scat_Cromer_Mann_b2
_atom_type_scat_Cromer_Mann_a3
_atom_type_scat_Cromer_Mann_b3
_atom_type_scat_Cromer_Mann_a4
_atom_type_scat_Cromer_Mann_b4
_atom_type_scat_Cromer_Mann_c
_atom_type_scat_source
C 0.0033 0.0016 2.3100 20.8439 1.0200 10.2075 1.5886 0.5687 0.8650 51.6512 0.2156 'International Tables Vol C 4.2.6.8 and 6.1.1.4'
H 0.0000 0.0000 0.4930 10.5109 0.3229 26.1257 0.1402 3.1424 0.0408 57.7998 0.0030 'International Tables Vol C 4.2.6.8 and 6.1.1.4'
N 0.0061 0.0033 12.2126 0.0057 3.1322 9.8933 2.0125 28.9975 1.1663 0.5826 -11.5290 'International Tables Vol C 4.2.6.8 and 6.1.1.4'
O 0.0106 0.0060 3.0485 13.2771 2.2868 5.7011 1.5463 0.3239 0.8670 32.9089 0.2508 'International Tables Vol C 4.2.6.8 and 6.1.1.4'
Mn 0.3368 0.7283 11.2819 5.3409 7.3573 0.3432 3.0193 17.8674 2.2441 83.7543 1.0896 'International Tables Vol C 4.2.6.8 and 6.1.1.4'

loop_
_geom_angle_atom_site_label_1
_geom_angle_site_symmetry_1
_geom_angle_atom_site_label_2
_geom_angle_atom_site_label_3
_geom_angle_site_symmetry_3
_geom_angle
_geom_angle_publ_flag
O2 4_656 Mn1 Mn3 . 96.23(11) yes
O2 4_656 Mn1 N16 . 81.80(18) yes
Mn3 . Mn1 N16 . 117.79(17) yes
O2 4_656 Mn1 O1 . 92.98(18) yes
Mn3 . Mn1 O1 . 153.60(14) yes
N16 . Mn1 O1 . 88.0(2) yes
O2 4_656 Mn1 O11 . 170.76(16) yes
Mn3 . Mn1 O11 . 85.40(12) yes
N16 . Mn1 O11 . 89.38(18) yes
O1 . Mn1 O11 . 89.45(18) yes
O2 4_656 Mn1 O123 . 89.72(17) yes
Mn3 . Mn1 O123 . 29.24(12) yes
N16 . Mn1 O123 . 88.7(2) yes
O1 . Mn1 O123 . 175.35(18) yes
O11 . Mn1 O123 . 87.30(18) yes
O2 4_656 Mn1 O361 . 94.07(17) yes
Mn3 . Mn1 O361 . 62.10(15) yes
N16 . Mn1 O361 . 175.9(2) yes
O1 . Mn1 O361 . 92.6(2) yes
O11 . Mn1 O361 . 94.72(18) yes
O123 . Mn1 O361 . 90.93(19) yes
O162 4_656 Mn2 Mn2 4_656 37.16(10) yes
O162 4_656 Mn2 Mn3 . 81.65(10) yes
Mn2 4_656 Mn2 Mn3 . 100.49(6) yes
O162 4_656 Mn2 N26 . 88.05(19) yes
Mn2 4_656 Mn2 N26 . 125.21(17) yes
Mn3 . Mn2 N26 . 59.46(19) yes
O162 4_656 Mn2 O2 . 85.16(17) yes
Mn2 4_656 Mn2 O2 . 87.99(14) yes
Mn3 . Mn2 O2 . 144.59(14) yes
N26 . Mn2 O2 . 87.5(2) yes
O162 4_656 Mn2 O22 . 177.28(16) yes
Mn2 4_656 Mn2 O22 . 141.41(14) yes
Mn3 . Mn2 O22 . 101.07(13) yes
N26 . Mn2 O22 . 93.3(2) yes
O2 . Mn2 O22 . 92.57(18) yes
O162 4_656 Mn2 O123 . 84.25(17) yes
Mn2 4_656 Mn2 O123 . 85.34(14) yes
Mn3 . Mn2 O123 . 29.90(12) yes
N26 . Mn2 O123 . 89.2(2) yes
O2 . Mn2 O123 . 169.01(18) yes
O162 4_656 Mn2 O162 . 84.16(18) yes
Mn2 4_656 Mn2 O162 . 47.01(13) yes
Mn3 . Mn2 O162 . 118.41(13) yes
N26 . Mn2 O162 . 172.2(2) yes
O2 . Mn2 O162 . 92.54(18) yes
O22 . Mn2 O123 . 98.10(18) yes
O22 . Mn2 O162 . 94.46(18) yes
O123 . Mn2 O162 . 89.29(18) yes
Mn2 . Mn3 Mn1 . 60.14(4) yes
Mn2 . Mn3 N36 . 119.05(17) yes
Mn1 . Mn3 N36 . 59.03(17) yes
Mn2 . Mn3 O3 . 148.76(18) yes
Mn1 . Mn3 O3 . 146.21(18) yes
N36 . Mn3 O3 . 88.8(2) yes
Mn2 . Mn3 O31 . 93.54(12) yes
Mn1 . Mn3 O31 . 99.08(13) yes
N36 . Mn3 O31 . 99.0(2) yes
O3 . Mn3 O31 . 95.76(19) yes
Mn2 . Mn3 O123 . 30.51(13) yes
Mn1 . Mn3 O123 . 29.73(13) yes
N36 . Mn3 O123 . 88.8(2) yes
O3 . Mn3 O123 . 168.7(2) yes
O31 . Mn3 O123 . 95.56(18) yes
Mn2 . Mn3 O263 . 62.18(15) yes
Mn1 . Mn3 O263 . 121.24(15) yes
N36 . Mn3 O263 . 166.2(2) yes
O3 . Mn3 O263 . 87.4(2) yes
O31 . Mn3 O263 . 94.59(19) yes
O123 . Mn3 O263 . 92.42(19) yes
C11 . C10 C15 . 122.1(6) yes
C11 . C10 O1 . 116.3(6) yes
C15 . C10 O1 . 121.6(6) yes
C10 . C11 C12 . 117.6(6) yes
C10 . C11 H111 . 123.1 no
C12 . C11 H111 . 119.3 no
C11 . C12 C13 . 122.4(7) yes
C11 . C12 H121 . 118.9 no
C13 . C12 H121 . 118.6 no
C12 . C13 C14 . 119.8(6) yes
C12 . C13 H131 . 120.7 no
C14 . C13 H131 . 119.4 no
C13 . C14 C15 . 121.2(6) yes
C13 . C14 H141 . 121.6 no
C15 . C14 H141 . 117.2 no
C10 . C15 C14 . 116.6(6) yes
C10 . C15 C16 . 123.8(6) yes
C14 . C15 C16 . 119.6(6) yes
C15 . C16 C17 . 121.0(6) yes
C15 . C16 N16 . 118.3(6) yes
C17 . C16 N16 . 120.6(6) yes
C16 . C17 C18 . 108.8(5) yes
C16 . C17 H171 . 123.6 no
C18 . C17 H171 . 127.3 no
C17 . C18 H181 . 107.3 no
C17 . C18 H182 . 109.3 no
H181 . C18 H182 . 105.0 no
C17 . C18 H183 . 114.5 no
H181 . C18 H183 . 109.6 no
H182 . C18 H183 . 110.6 no
C21 . C20 C25 . 118.3(7) yes
C21 . C20 O2 . 119.0(7) yes
C25 . C20 O2 . 122.6(6) yes
C20 . C21 C22 . 118.9(7) yes
C20 . C21 H211 . 122.1 no
C22 . C21 H211 . 119.0 no
C21 . C22 C23 . 122.9(7) yes
C21 . C22 H221 . 119.4 no
C23 . C22 H221 . 117.2 no
C22 . C23 C24 . 118.6(7) yes
C22 . C23 H231 . 118.3 no
C24 . C23 H231 . 122.5 no
C23 . C24 C25 . 120.9(7) yes
C23 . C24 H241 . 116.5 no
C25 . C24 H241 . 122.6 no
C20 . C25 C24 . 120.1(7) yes
C20 . C25 C26 . 122.4(7) yes
C24 . C25 C26 . 117.5(7) yes
C25 . C26 C27 . 121.3(7) yes
C25 . C26 N26 . 118.7(6) yes
C27 . C26 N26 . 119.7(7) yes
C26 . C27 C28 . 111.3(6) yes
C26 . C27 H271 . 110.3 no
C28 . C27 H271 . 107.5 no
C26 . C27 H272 . 112.6 no
C28 . C27 H272 . 107.7 no
H271 . C27 H272 . 107.4 no
C27 . C28 H281 . 111.9 no
C27 . C28 H282 . 108.9 no
H281 . C28 H282 . 106.0 no
C27 . C28 H283 . 110.8 no
H281 . C28 H283 . 110.9 no
H282 . C28 H283 . 108.2 no
C31 . C30 C35 . 117.8(7) yes
C31 . C30 O3 . 116.4(8) yes
C35 . C30 O3 . 125.7(7) yes
C30 . C31 C32 . 120.9(8) yes
C30 . C31 H311 . 118.6 no
C32 . C31 H311 . 120.3 no
C31 . C32 C33 . 120.5(8) yes
C31 . C32 H321 . 120.6 no
C33 . C32 H321 . 118.8 no
C32 . C33 C34 . 118.2(8) yes
C32 . C33 H331 . 123.1 no
C34 . C33 H331 . 118.4 no
C33 . C34 C35 . 123.7(9) yes
C33 . C34 H341 . 119.1 no
C35 . C34 H341 . 117.3 no
C30 . C35 C34 . 118.7(7) yes
C30 . C35 C36 . 121.3(7) yes
C34 . C35 C36 . 120.0(8) yes
C35 . C36 C37 . 121.1(7) yes
C35 . C36 N36 . 119.8(7) yes
C37 . C36 N36 . 119.1(7) yes
C36 . C37 C38 . 110.7(6) yes
C36 . C37 H371 . 113.0 no
C38 . C37 H371 . 106.8 no
C36 . C37 H372 . 111.1 no
C38 . C37 H372 . 106.2 no
H371 . C37 H372 . 108.7 no
C37 . C38 H381 . 108.5 no
C37 . C38 H382 . 107.3 no
H381 . C38 H382 . 113.0 no
C37 . C38 H383 . 106.6 no
H381 . C38 H383 . 109.8 no
H382 . C38 H383 . 111.4 no
C111 . C110 O11 . 112.5(11) yes
C111 . C110 H1101 . 104.3 no
O11 . C110 H1101 . 108.3 no
C111 . C110 H1102 . 109.2 no
O11 . C110 H1102 . 114.2 no
H1101 . C110 H1102 . 107.8 no
C110 . C111 H1111 . 113.7 no
C110 . C111 H1112 . 114.0 no
H1111 . C111 H1112 . 108.3 no
C110 . C111 H1113 . 109.0 no
H1111 . C111 H1113 . 104.8 no
H1112 . C111 H1113 . 106.4 no
C211 . C210 O21 . 120.6(6) yes
C211 . C210 O22 . 113.1(6) yes
O21 . C210 O22 . 126.1(7) yes
C210 . C211 C212 . 120.3(7) yes
C210 . C211 C216 . 120.1(7) yes
C212 . C211 C216 . 119.6(7) yes
C211 . C212 C213 . 121.0(7) yes
C211 . C212 H2121 . 116.9 no
C213 . C212 H2121 . 122.1 no
C212 . C213 C214 . 120.1(8) yes
C212 . C213 H2131 . 115.9 no
C214 . C213 H2131 . 124.0 no
C213 . C214 C215 . 118.7(7) yes
C213 . C214 H2141 . 118.6 no
C215 . C214 H2141 . 122.7 no
C214 . C215 C216 . 120.8(8) yes
C214 . C215 H2151 . 118.6 no
C216 . C215 H2151 . 120.5 no
C211 . C216 C215 . 119.8(8) yes
C211 . C216 O216 . 122.1(7) yes
C215 . C216 O216 . 117.9(7) yes
C218 . C217 C222 . 115.5(9) yes
C218 . C217 O216 . 125.8(9) yes
C222 . C217 O216 . 118.6(9) yes
C217 . C218 C219 . 123.3(10) yes
C217 . C218 H2181 . 115.9 no
C219 . C218 H2181 . 120.3 no
C218 . C219 C220 . 120.6(10) yes
C218 . C219 H2191 . 120.5 no
C220 . C219 H2191 . 118.2 no
C219 . C220 C221 . 118.2(11) yes
C219 . C220 H2201 . 117.3 no
C221 . C220 H2201 . 124.3 no
C220 . C221 C222 . 121.1(11) yes
C220 . C221 H2211 . 111.9 no
C222 . C221 H2211 . 126.0 no
C217 . C222 C221 . 120.9(9) yes
C217 . C222 H2221 . 121.5 no
C221 . C222 H2221 . 116.9 no
C311 . C310 O31 . 116.7(8) yes
C311 . C310 H3101 . 112.5 no
O31 . C310 H3101 . 109.0 no
C311 . C310 H3102 . 108.9 no
O31 . C310 H3102 . 105.8 no
H3101 . C310 H3102 . 102.8 no
C310 . C311 H3111 . 115.1 no
C310 . C311 H3112 . 112.4 no
H3111 . C311 H3112 . 104.8 no
C310 . C311 H3113 . 114.4 no
H3111 . C311 H3113 . 103.7 no
H3112 . C311 H3113 . 105.4 no
Mn1 . N16 C16 . 129.3(5) yes
Mn1 . N16 O162 . 112.1(4) yes
C16 . N16 O162 . 118.4(5) yes
Mn2 . N26 C26 . 127.2(5) yes
Mn2 . N26 O263 . 115.3(4) yes
C26 . N26 O263 . 117.5(6) yes
Mn3 . N36 C36 . 128.2(5) yes
Mn3 . N36 O361 . 117.2(4) yes
C36 . N36 O361 . 114.4(6) yes
C10 . O1 Mn1 . 121.3(4) yes
Mn1 4_656 O2 C20 . 114.3(4) yes
Mn1 4_656 O2 Mn2 . 116.9(2) yes
C20 . O2 Mn2 . 121.6(4) yes
C30 . O3 Mn3 . 127.3(5) yes
Mn1 . O11 C110 . 123.1(6) yes
Mn2 . O22 C210 . 145.0(5) yes
C310 . O31 Mn3 . 122.9(4) yes
Mn2 . O123 Mn1 . 119.1(2) yes
Mn2 . O123 Mn3 . 119.6(2) yes
Mn1 . O123 Mn3 . 121.0(2) yes
Mn2 4_656 O162 N16 . 112.3(3) yes
Mn2 4_656 O162 Mn2 . 95.84(18) yes
N16 . O162 Mn2 . 113.8(3) yes
C216 . O216 C217 . 119.5(7) yes
N26 . O263 Mn3 . 116.1(4) yes
N36 . O361 Mn1 . 117.9(4) yes

loop_
_geom_bond_atom_site_label_1
_geom_bond_atom_site_label_2
_geom_bond_site_symmetry_2
_geom_bond_distance
_geom_bond_publ_flag
Mn1 O2 4_656 2.379(4) yes
Mn1 Mn3 . 3.2501(17) yes
Mn1 N16 . 1.998(5) yes
Mn1 O1 . 1.861(5) yes
Mn1 O11 . 2.210(4) yes
Mn1 O123 . 1.881(4) yes
Mn1 O361 . 1.893(4) yes
Mn2 O162 4_656 2.376(4) yes
Mn2 Mn2 4_656 3.231(2) yes
Mn2 Mn3 . 3.2324(18) yes
Mn2 N26 . 2.009(6) yes
Mn2 O2 . 1.876(5) yes
Mn2 O22 . 2.098(5) yes
Mn2 O123 . 1.887(4) yes
Mn2 O162 . 1.962(4) yes
Mn3 N36 . 2.003(6) yes
Mn3 O3 . 1.843(5) yes
Mn3 O31 . 2.132(4) yes
Mn3 O123 . 1.853(4) yes
Mn3 O263 . 1.908(5) yes
C10 C11 . 1.408(9) yes
C10 C15 . 1.415(9) yes
C10 O1 . 1.362(7) yes
C11 C12 . 1.407(9) yes
C11 H111 . 1.004 no
C12 C13 . 1.342(10) yes
C12 H121 . 1.001 no
C13 C14 . 1.411(10) yes
C13 H131 . 1.033 no
C14 C15 . 1.413(9) yes
C14 H141 . 1.032 no
C15 C16 . 1.454(9) yes
C16 C17 . 1.489(9) yes
C16 N16 . 1.266(8) yes
C17 C18 . 1.561(10) yes
C17 H171 . 0.969 no
C18 H181 . 1.036 no
C18 H182 . 1.023 no
C18 H183 . 0.962 no
C20 C21 . 1.406(9) yes
C20 C25 . 1.424(9) yes
C20 O2 . 1.315(8) yes
C21 C22 . 1.387(11) yes
C21 H211 . 1.044 no
C22 C23 . 1.384(10) yes
C22 H221 . 1.010 no
C23 C24 . 1.371(11) yes
C23 H231 . 1.020 no
C24 C25 . 1.403(10) yes
C24 H241 . 0.994 no
C25 C26 . 1.484(10) yes
C26 C27 . 1.475(9) yes
C26 N26 . 1.312(9) yes
C27 C28 . 1.518(10) yes
C27 H271 . 1.036 no
C27 H272 . 0.990 no
C28 H281 . 1.006 no
C28 H282 . 1.039 no
C28 H283 . 0.977 no
C30 C31 . 1.407(10) yes
C30 C35 . 1.394(10) yes
C30 O3 . 1.301(9) yes
C31 C32 . 1.396(11) yes
C31 H311 . 1.040 no
C32 C33 . 1.362(12) yes
C32 H321 . 1.057 no
C33 C34 . 1.365(12) yes
C33 H331 . 0.999 no
C34 C35 . 1.384(10) yes
C34 H341 . 1.033 no
C35 C36 . 1.489(10) yes
C36 C37 . 1.473(10) yes
C36 N36 . 1.311(8) yes
C37 C38 . 1.525(12) yes
C37 H371 . 0.987 no
C37 H372 . 1.023 no
C38 H381 . 0.989 no
C38 H382 . 0.969 no
C38 H383 . 1.008 no
C110 C111 . 1.434(16) yes
C110 O11 . 1.403(10) yes
C110 H1101 . 1.035 no
C110 H1102 . 0.986 no
C111 H1111 . 1.018 no
C111 H1112 . 0.997 no
C111 H1113 . 1.042 no
C210 C211 . 1.520(10) yes
C210 O21 . 1.245(8) yes
C210 O22 . 1.262(7) yes
C211 C212 . 1.351(10) yes
C211 C216 . 1.409(10) yes
C212 C213 . 1.398(10) yes
C212 H2121 . 1.006 no
C213 C214 . 1.376(11) yes
C213 H2131 . 1.010 no
C214 C215 . 1.408(12) yes
C214 H2141 . 0.983 no
C215 C216 . 1.364(11) yes
C215 H2151 . 1.031 no
C216 O216 . 1.421(9) yes
C217 C218 . 1.339(12) yes
C217 C222 . 1.432(13) yes
C217 O216 . 1.346(10) yes
C218 C219 . 1.362(12) yes
C218 H2181 . 1.065 no
C219 C220 . 1.384(15) yes
C219 H2191 . 1.051 no
C220 C221 . 1.339(14) yes
C220 H2201 . 1.027 no
C221 C222 . 1.374(13) yes
C221 H2211 . 0.952 no
C222 H2221 . 1.024 no
C310 C311 . 1.277(14) yes
C310 O31 . 1.467(10) yes
C310 H3101 . 1.013 no
C310 H3102 . 1.075 no
C311 H3111 . 1.043 no
C311 H3112 . 1.019 no
C311 H3113 . 1.034 no
N16 O162 . 1.354(6) yes
N26 O263 . 1.385(7) yes
N36 O361 . 1.368(7) yes
